data_7151492
loop_
_publ_author_name
'Fleming, Ian'
'Maiti, Pranab'
'Ramarao, Chandrashekar'

_publ_section_title
;
 Stereocontrol of 1,5-related stereocentres using an intermediate silyl
 group?the diastereoselectivity of nucleophilic attack on a double bond
 adjacent to a stereogenic centre carrying a silyl group
;
_journal_issue 22
_journal_name_full 'Organic &amp;  Biomolecular Chemistry'
_journal_page_first 3989
_journal_paper_doi 10.1039/b305880h
_journal_volume 1
_journal_year 2003
_chemical_formula_moiety 'C28 H34 N2 O7 Si'
_chemical_formula_sum 'C28 H34 N2 O7 Si'
_chemical_formula_weight 538.66
_space_group_IT_number 19
_symmetry_cell_setting orthorhombic
_symmetry_space_group_name_Hall 'P 2ac 2ab'
_symmetry_space_group_name_H-M 'P 21 21 21'
_atom_sites_solution_hydrogens geom
_atom_sites_solution_primary direct
_atom_sites_solution_secondary difmap
_audit_creation_method SHELXL-97
_cell_angle_alpha 90.00
_cell_angle_beta 90.00
_cell_angle_gamma 90.00
_cell_formula_units_Z 4
_cell_length_a 7.5858(1)
_cell_length_b 8.4440(1)
_cell_length_c 43.4801(7)
_cell_measurement_reflns_used 19904
_cell_measurement_temperature 180(2)
_cell_measurement_theta_max 22.46
_cell_measurement_theta_min 1.02
_cell_volume 2785.10(7)
_computing_cell_refinement 'HKL Scalepack (Otwinowski & Minor, 1997)'
_computing_data_collection 'Collect (Nonius, 1998)'
_computing_data_reduction
;
HKL Denzo and Scalepack (Otwinowski & Minor, 1997)
;
_computing_publication_material 'SHELXTL v6.12 (Bruker AXS, 2001)'
_computing_structure_refinement 'SHELXTL v6.12 (Bruker AXS, 2001)'
_computing_structure_solution 'SIR-92 (Altomare et al., 1994)'
_diffrn_ambient_temperature 180(2)
_diffrn_measured_fraction_theta_full 0.929
_diffrn_measured_fraction_theta_max 0.929
_diffrn_measurement_device_type 'Nonius KappaCCD'
_diffrn_measurement_method 'Thin slice \w and \f scans'
_diffrn_radiation_monochromator graphite
_diffrn_radiation_source 'fine-focus sealed tube'
_diffrn_radiation_type MoK\a
_diffrn_radiation_wavelength 0.71073
_diffrn_reflns_av_R_equivalents 0.0738
_diffrn_reflns_av_sigmaI/netI 0.0580
_diffrn_reflns_limit_h_max 8
_diffrn_reflns_limit_h_min -7
_diffrn_reflns_limit_k_max 9
_diffrn_reflns_limit_k_min -9
_diffrn_reflns_limit_l_max 47
_diffrn_reflns_limit_l_min -46
_diffrn_reflns_number 10681
_diffrn_reflns_theta_full 22.59
_diffrn_reflns_theta_max 22.59
_diffrn_reflns_theta_min 3.56
_diffrn_standards_number 0
_exptl_absorpt_coefficient_mu 0.132
_exptl_absorpt_correction_T_max 0.998
_exptl_absorpt_correction_T_min 0.904
_exptl_absorpt_correction_type multi-scan
_exptl_absorpt_process_details 'Sortav Blessing (1995)'
_exptl_crystal_colour colourless
_exptl_crystal_density_diffrn 1.285
_exptl_crystal_density_method 'not measured'
_exptl_crystal_description plate
_exptl_crystal_F_000 1144
_exptl_crystal_size_max 0.23
_exptl_crystal_size_mid 0.12
_exptl_crystal_size_min 0.02
_refine_diff_density_max 0.359
_refine_diff_density_min -0.377
_refine_diff_density_rms 0.118
_refine_ls_abs_structure_details 'Flack H D (1983), Acta Cryst. A39, 876-881'
_refine_ls_abs_structure_Flack -0.19(19)
_refine_ls_extinction_method none
_refine_ls_goodness_of_fit_ref 1.078
_refine_ls_hydrogen_treatment constr
_refine_ls_matrix_type full
_refine_ls_number_parameters 346
_refine_ls_number_reflns 3281
_refine_ls_number_restraints 0
_refine_ls_restrained_S_all 1.078
_refine_ls_R_factor_all 0.0654
_refine_ls_R_factor_gt 0.0423
_refine_ls_shift/su_max 0.000
_refine_ls_shift/su_mean 0.000
_refine_ls_structure_factor_coef Fsqd
_refine_ls_weighting_details 'calc w=1/[\s^2^(Fo^2^)+(0.0283P)^2^+0.7556P] where P=(Fo^2^+2Fc^2^)/3'
_refine_ls_weighting_scheme calc
_refine_ls_wR_factor_gt 0.0776
_refine_ls_wR_factor_ref 0.0853
_reflns_number_gt 2744
_reflns_number_total 3281
_reflns_threshold_expression >2sigma(I)
_cod_data_source_file b305880h.txt
_cod_data_source_block if0201
_cod_original_sg_symbol_H-M P212121
_cod_database_code 7151492

loop_
_symmetry_equiv_pos_as_xyz
'x, y, z'
'-x+1/2, -y, z+1/2'
'-x, y+1/2, -z+1/2'
'x+1/2, -y+1/2, -z'

loop_
_atom_site_label
_atom_site_type_symbol
_atom_site_fract_x
_atom_site_fract_y
_atom_site_fract_z
_atom_site_U_iso_or_equiv
_atom_site_adp_type
_atom_site_occupancy
_atom_site_symmetry_multiplicity
_atom_site_calc_flag
_atom_site_refinement_flags
_atom_site_disorder_assembly
_atom_site_disorder_group
O1 O 0.6197(3) 0.6471(3) 0.21848(6) 0.0580(7) Uani 1 1 d . . .
C2 C 0.4817(5) 0.5734(4) 0.21813(8) 0.0430(9) Uani 1 1 d . . .
C3 C 0.3595(5) 0.5679(4) 0.24536(8) 0.0491(10) Uani 1 1 d . . .
H3A H 0.4091 0.6335 0.2621 0.059 Uiso 1 1 calc R . .
H3B H 0.3512 0.4575 0.2529 0.059 Uiso 1 1 calc R . .
C4 C 0.1747(4) 0.6279(4) 0.23743(8) 0.0432(9) Uani 1 1 d . . .
H4A H 0.1817 0.7454 0.2348 0.052 Uiso 1 1 calc R . .
C5 C 0.1093(4) 0.5581(4) 0.20754(8) 0.0433(10) Uani 1 1 d . . .
H5A H -0.0015 0.6122 0.2017 0.052 Uiso 1 1 calc R . .
H5B H 0.0816 0.4448 0.2109 0.052 Uiso 1 1 calc R . .
C6 C 0.2405(4) 0.5717(3) 0.18085(7) 0.0352(8) Uani 1 1 d . . .
H6A H 0.1892 0.5045 0.1642 0.042 Uiso 1 1 calc R . .
C7 C 0.4134(4) 0.4858(4) 0.19027(8) 0.0378(9) Uani 1 1 d . . .
H7A H 0.3771 0.3787 0.1978 0.045 Uiso 1 1 calc R . .
C8 C 0.5519(4) 0.4570(3) 0.16545(8) 0.0374(9) Uani 1 1 d . . .
H8A H 0.5996 0.5617 0.1586 0.045 Uiso 1 1 calc R . .
C9 C 0.7048(4) 0.3558(4) 0.17725(8) 0.0431(9) Uani 1 1 d . . .
H9A H 0.7607 0.4098 0.1950 0.052 Uiso 1 1 calc R . .
H9B H 0.6585 0.2529 0.1846 0.052 Uiso 1 1 calc R . .
C10 C 0.8416(4) 0.3268(4) 0.15282(8) 0.0494(10) Uani 1 1 d . . .
H10A H 0.9376 0.2609 0.1614 0.059 Uiso 1 1 calc R . .
H10B H 0.8929 0.4292 0.1463 0.059 Uiso 1 1 calc R . .
C11 C 0.7612(4) 0.2435(4) 0.12513(8) 0.0475(9) Uani 1 1 d . . .
H11A H 0.8509 0.2325 0.1087 0.057 Uiso 1 1 calc R . .
H11B H 0.7213 0.1362 0.1311 0.057 Uiso 1 1 calc R . .
C12 C 0.6064(4) 0.3391(4) 0.11335(8) 0.0400(9) Uani 1 1 d . . .
H12A H 0.6499 0.4407 0.1043 0.048 Uiso 1 1 calc R . .
C13 C 0.4715(4) 0.3738(4) 0.13768(7) 0.0393(9) Uani 1 1 d . . .
H13A H 0.4165 0.2733 0.1444 0.047 Uiso 1 1 calc R . .
H13B H 0.3778 0.4415 0.1288 0.047 Uiso 1 1 calc R . .
O14 O 0.5107(3) 0.2496(2) 0.09000(5) 0.0431(6) Uani 1 1 d . . .
C15 C 0.5832(6) 0.2400(4) 0.06230(9) 0.0452(9) Uani 1 1 d . . .
O16 O 0.7220(4) 0.2981(3) 0.05511(6) 0.0663(8) Uani 1 1 d . . .
C17 C 0.4703(5) 0.1478(3) 0.04068(8) 0.0378(9) Uani 1 1 d . . .
C18 C 0.5388(5) 0.1164(3) 0.01215(9) 0.0407(9) Uani 1 1 d . . .
H18A H 0.6536 0.1522 0.0068 0.049 Uiso 1 1 calc R . .
C19 C 0.4394(5) 0.0325(4) -0.00861(8) 0.0417(9) Uani 1 1 d . . .
C20 C 0.2708(5) -0.0197(3) -0.00196(8) 0.0439(9) Uani 1 1 d . . .
H20A H 0.2037 -0.0779 -0.0165 0.053 Uiso 1 1 calc R . .
C21 C 0.2052(4) 0.0158(4) 0.02632(9) 0.0419(9) Uani 1 1 d . . .
C22 C 0.3021(5) 0.0974(3) 0.04814(8) 0.0413(9) Uani 1 1 d . . .
H22A H 0.2540 0.1185 0.0679 0.050 Uiso 1 1 calc R . .
C23 C 0.0448(5) 0.5942(4) 0.26329(9) 0.0618(11) Uani 1 1 d . . .
H23A H -0.0721 0.6337 0.2575 0.093 Uiso 1 1 calc R . .
H23B H 0.0843 0.6474 0.2821 0.093 Uiso 1 1 calc R . .
H23C H 0.0387 0.4797 0.2669 0.093 Uiso 1 1 calc R . .
Si24 Si 0.25190(13) 0.77956(10) 0.16358(2) 0.0407(3) Uani 1 1 d . . .
C25 C 0.3584(5) 0.9327(4) 0.18809(9) 0.0587(11) Uani 1 1 d . . .
H25A H 0.3560 1.0349 0.1774 0.088 Uiso 1 1 calc R . .
H25B H 0.4809 0.9023 0.1922 0.088 Uiso 1 1 calc R . .
H25C H 0.2944 0.9414 0.2076 0.088 Uiso 1 1 calc R . .
C26 C 0.0194(4) 0.8404(4) 0.15606(9) 0.0637(12) Uani 1 1 d . . .
H26A H 0.0183 0.9432 0.1456 0.096 Uiso 1 1 calc R . .
H26B H -0.0442 0.8489 0.1756 0.096 Uiso 1 1 calc R . .
H26C H -0.0381 0.7610 0.1430 0.096 Uiso 1 1 calc R . .
C27 C 0.3728(4) 0.7764(4) 0.12638(8) 0.0372(8) Uani 1 1 d . . .
C28 C 0.5464(5) 0.8291(4) 0.12420(9) 0.0440(9) Uani 1 1 d . . .
H28A H 0.6033 0.8673 0.1422 0.053 Uiso 1 1 calc R . .
C29 C 0.6382(5) 0.8279(4) 0.09698(10) 0.0498(10) Uani 1 1 d . . .
H29A H 0.7562 0.8653 0.0962 0.060 Uiso 1 1 calc R . .
C30 C 0.5579(5) 0.7720(4) 0.07094(9) 0.0516(10) Uani 1 1 d . . .
H30A H 0.6205 0.7710 0.0520 0.062 Uiso 1 1 calc R . .
C31 C 0.3882(6) 0.7177(4) 0.07202(9) 0.0553(10) Uani 1 1 d . . .
H31A H 0.3332 0.6779 0.0540 0.066 Uiso 1 1 calc R . .
C32 C 0.2966(5) 0.7212(4) 0.09974(9) 0.0479(9) Uani 1 1 d . . .
H32A H 0.1783 0.6844 0.1003 0.058 Uiso 1 1 calc R . .
O33 O -0.0304(4) -0.0092(3) 0.05921(8) 0.0834(10) Uani 1 1 d . . .
N34 N 0.0224(5) -0.0314(4) 0.03349(10) 0.0593(10) Uani 1 1 d . . .
O35 O -0.0650(4) -0.0921(4) 0.01296(8) 0.0888(10) Uani 1 1 d . . .
O36 O 0.6374(4) 0.0807(3) -0.04749(6) 0.0725(9) Uani 1 1 d . . .
N37 N 0.5109(4) 0.0022(4) -0.03904(8) 0.0545(9) Uani 1 1 d . . .
O38 O 0.4419(4) -0.1010(3) -0.05447(7) 0.0732(9) Uani 1 1 d . . .

loop_
_atom_site_aniso_label
_atom_site_aniso_U_11
_atom_site_aniso_U_22
_atom_site_aniso_U_33
_atom_site_aniso_U_23
_atom_site_aniso_U_13
_atom_site_aniso_U_12
O1 0.0441(15) 0.0681(17) 0.062(2) -0.0153(14) -0.0114(15) -0.0078(14)
C2 0.039(2) 0.045(2) 0.045(3) -0.0022(18) -0.014(2) 0.0085(19)
C3 0.057(3) 0.061(2) 0.030(3) -0.0048(18) -0.007(2) -0.006(2)
C4 0.045(2) 0.050(2) 0.035(2) -0.0011(18) 0.0034(19) -0.0060(17)
C5 0.040(2) 0.047(2) 0.044(3) 0.0042(18) 0.002(2) -0.0059(17)
C6 0.0295(19) 0.0455(18) 0.030(2) -0.0024(15) -0.0010(19) -0.0065(18)
C7 0.040(2) 0.0365(19) 0.036(2) -0.0002(16) -0.0058(19) -0.0050(16)
C8 0.039(2) 0.0342(18) 0.038(2) 0.0023(16) -0.0042(19) -0.0016(15)
C9 0.044(2) 0.0430(19) 0.043(2) -0.0032(16) -0.0090(19) 0.0032(17)
C10 0.043(2) 0.048(2) 0.057(3) -0.0049(19) -0.009(2) 0.0075(18)
C11 0.048(2) 0.0427(19) 0.052(2) -0.0044(17) -0.002(2) 0.004(2)
C12 0.048(2) 0.0356(19) 0.036(2) -0.0044(16) -0.008(2) -0.0065(18)
C13 0.044(2) 0.0400(19) 0.034(2) -0.0021(16) -0.0059(19) 0.0014(16)
O14 0.0476(14) 0.0437(13) 0.0379(16) -0.0046(11) -0.0010(13) -0.0026(11)
C15 0.053(3) 0.044(2) 0.039(3) 0.0009(19) 0.000(2) 0.000(2)
O16 0.0636(17) 0.0884(18) 0.0470(18) -0.0049(13) 0.0083(15) -0.0326(17)
C17 0.045(2) 0.0329(17) 0.036(3) 0.0001(16) 0.002(2) 0.0033(17)
C18 0.038(2) 0.0386(19) 0.045(3) -0.0009(18) 0.000(2) 0.0016(17)
C19 0.052(3) 0.0392(19) 0.034(2) -0.0050(17) 0.010(2) 0.0004(18)
C20 0.048(2) 0.0397(18) 0.044(3) -0.0048(17) -0.001(2) -0.001(2)
C21 0.039(3) 0.0395(19) 0.047(3) 0.0020(18) 0.001(2) 0.0009(17)
C22 0.050(3) 0.0388(18) 0.035(2) 0.0049(17) 0.007(2) 0.0054(17)
C23 0.062(3) 0.079(3) 0.045(3) -0.007(2) 0.013(2) -0.015(2)
Si24 0.0387(5) 0.0428(5) 0.0406(6) 0.0006(4) -0.0009(5) 0.0000(5)
C25 0.074(3) 0.049(2) 0.054(3) -0.0024(19) 0.011(2) -0.011(2)
C26 0.054(2) 0.072(2) 0.065(3) 0.012(2) -0.002(2) 0.014(2)
C27 0.041(2) 0.0360(18) 0.034(2) 0.0068(17) -0.0052(19) -0.0019(17)
C28 0.044(2) 0.048(2) 0.040(3) 0.0020(17) 0.003(2) 0.0002(18)
C29 0.045(2) 0.049(2) 0.056(3) 0.006(2) 0.004(2) -0.0041(19)
C30 0.062(3) 0.047(2) 0.046(3) 0.007(2) 0.015(2) 0.009(2)
C31 0.076(3) 0.052(2) 0.038(3) 0.0013(19) -0.009(2) -0.001(2)
C32 0.053(2) 0.052(2) 0.039(2) 0.0055(18) 0.001(2) -0.0049(18)
O33 0.069(2) 0.093(2) 0.088(3) -0.0166(19) 0.036(2) -0.0186(17)
N34 0.048(3) 0.057(2) 0.072(3) 0.003(2) 0.011(2) -0.0063(18)
O35 0.059(2) 0.122(3) 0.085(3) -0.007(2) -0.0046(18) -0.0339(19)
O36 0.080(2) 0.0707(18) 0.067(2) -0.0176(16) 0.0266(18) -0.0243(17)
N37 0.057(2) 0.0479(19) 0.058(3) -0.0154(17) 0.009(2) -0.0049(18)
O38 0.080(2) 0.0727(18) 0.067(2) -0.0333(16) 0.0172(16) -0.0189(16)

loop_
_atom_type_symbol
_atom_type_description
_atom_type_scat_dispersion_real
_atom_type_scat_dispersion_imag
_atom_type_scat_source
C C 0.0033 0.0016 'International Tables Vol C Tables 4.2.6.8 and 6.1.1.4'
H H 0.0000 0.0000 'International Tables Vol C Tables 4.2.6.8 and 6.1.1.4'
N N 0.0061 0.0033 'International Tables Vol C Tables 4.2.6.8 and 6.1.1.4'
O O 0.0106 0.0060 'International Tables Vol C Tables 4.2.6.8 and 6.1.1.4'
Si Si 0.0817 0.0704 'International Tables Vol C Tables 4.2.6.8 and 6.1.1.4'

loop_
_geom_angle_atom_site_label_1
_geom_angle_atom_site_label_2
_geom_angle_atom_site_label_3
_geom_angle
_geom_angle_site_symmetry_1
_geom_angle_site_symmetry_3
_geom_angle_publ_flag
O1 C2 C3 122.4(3) . . ?
O1 C2 C7 123.7(3) . . ?
C3 C2 C7 113.9(3) . . ?
C2 C3 C4 112.1(3) . . ?
C2 C3 H3A 109.2 . . ?
C4 C3 H3A 109.2 . . ?
C2 C3 H3B 109.2 . . ?
C4 C3 H3B 109.2 . . ?
H3A C3 H3B 107.9 . . ?
C5 C4 C23 110.5(3) . . ?
C5 C4 C3 111.4(3) . . ?
C23 C4 C3 111.4(3) . . ?
C5 C4 H4A 107.8 . . ?
C23 C4 H4A 107.8 . . ?
C3 C4 H4A 107.8 . . ?
C4 C5 C6 114.1(3) . . ?
C4 C5 H5A 108.7 . . ?
C6 C5 H5A 108.7 . . ?
C4 C5 H5B 108.7 . . ?
C6 C5 H5B 108.7 . . ?
H5A C5 H5B 107.6 . . ?
C5 C6 C7 108.3(2) . . ?
C5 C6 Si24 113.3(2) . . ?
C7 C6 Si24 119.6(2) . . ?
C5 C6 H6A 104.7 . . ?
C7 C6 H6A 104.7 . . ?
Si24 C6 H6A 104.7 . . ?
C2 C7 C8 114.2(3) . . ?
C2 C7 C6 105.8(3) . . ?
C8 C7 C6 118.0(3) . . ?
C2 C7 H7A 106.0 . . ?
C8 C7 H7A 106.0 . . ?
C6 C7 H7A 106.0 . . ?
C13 C8 C7 111.0(3) . . ?
C13 C8 C9 108.2(3) . . ?
C7 C8 C9 112.0(3) . . ?
C13 C8 H8A 108.5 . . ?
C7 C8 H8A 108.5 . . ?
C9 C8 H8A 108.5 . . ?
C10 C9 C8 112.2(3) . . ?
C10 C9 H9A 109.2 . . ?
C8 C9 H9A 109.2 . . ?
C10 C9 H9B 109.2 . . ?
C8 C9 H9B 109.2 . . ?
H9A C9 H9B 107.9 . . ?
C9 C10 C11 111.0(3) . . ?
C9 C10 H10A 109.4 . . ?
C11 C10 H10A 109.4 . . ?
C9 C10 H10B 109.4 . . ?
C11 C10 H10B 109.4 . . ?
H10A C10 H10B 108.0 . . ?
C12 C11 C10 109.4(3) . . ?
C12 C11 H11A 109.8 . . ?
C10 C11 H11A 109.8 . . ?
C12 C11 H11B 109.8 . . ?
C10 C11 H11B 109.8 . . ?
H11A C11 H11B 108.2 . . ?
O14 C12 C13 104.6(3) . . ?
O14 C12 C11 110.2(2) . . ?
C13 C12 C11 113.2(3) . . ?
O14 C12 H12A 109.6 . . ?
C13 C12 H12A 109.6 . . ?
C11 C12 H12A 109.6 . . ?
C12 C13 C8 112.1(3) . . ?
C12 C13 H13A 109.2 . . ?
C8 C13 H13A 109.2 . . ?
C12 C13 H13B 109.2 . . ?
C8 C13 H13B 109.2 . . ?
H13A C13 H13B 107.9 . . ?
C15 O14 C12 117.2(3) . . ?
O16 C15 O14 125.0(3) . . ?
O16 C15 C17 123.5(4) . . ?
O14 C15 C17 111.5(3) . . ?
C18 C17 C22 120.2(3) . . ?
C18 C17 C15 117.0(3) . . ?
C22 C17 C15 122.8(3) . . ?
C17 C18 C19 119.1(3) . . ?
C17 C18 H18A 120.5 . . ?
C19 C18 H18A 120.5 . . ?
C18 C19 C20 122.4(3) . . ?
C18 C19 N37 119.0(3) . . ?
C20 C19 N37 118.6(3) . . ?
C21 C20 C19 117.2(3) . . ?
C21 C20 H20A 121.4 . . ?
C19 C20 H20A 121.4 . . ?
C20 C21 C22 122.4(3) . . ?
C20 C21 N34 118.4(4) . . ?
C22 C21 N34 119.2(4) . . ?
C17 C22 C21 118.8(3) . . ?
C17 C22 H22A 120.6 . . ?
C21 C22 H22A 120.6 . . ?
C4 C23 H23A 109.5 . . ?
C4 C23 H23B 109.5 . . ?
H23A C23 H23B 109.5 . . ?
C4 C23 H23C 109.5 . . ?
H23A C23 H23C 109.5 . . ?
H23B C23 H23C 109.5 . . ?
C27 Si24 C25 107.12(16) . . ?
C27 Si24 C26 108.52(17) . . ?
C25 Si24 C26 108.64(18) . . ?
C27 Si24 C6 110.55(14) . . ?
C25 Si24 C6 115.64(16) . . ?
C26 Si24 C6 106.19(16) . . ?
Si24 C25 H25A 109.5 . . ?
Si24 C25 H25B 109.5 . . ?
H25A C25 H25B 109.5 . . ?
Si24 C25 H25C 109.5 . . ?
H25A C25 H25C 109.5 . . ?
H25B C25 H25C 109.5 . . ?
Si24 C26 H26A 109.5 . . ?
Si24 C26 H26B 109.5 . . ?
H26A C26 H26B 109.5 . . ?
Si24 C26 H26C 109.5 . . ?
H26A C26 H26C 109.5 . . ?
H26B C26 H26C 109.5 . . ?
C32 C27 C28 116.6(3) . . ?
C32 C27 Si24 122.0(3) . . ?
C28 C27 Si24 121.4(3) . . ?
C29 C28 C27 122.4(3) . . ?
C29 C28 H28A 118.8 . . ?
C27 C28 H28A 118.8 . . ?
C30 C29 C28 119.3(3) . . ?
C30 C29 H29A 120.4 . . ?
C28 C29 H29A 120.4 . . ?
C31 C30 C29 120.4(4) . . ?
C31 C30 H30A 119.8 . . ?
C29 C30 H30A 119.8 . . ?
C30 C31 C32 119.5(3) . . ?
C30 C31 H31A 120.2 . . ?
C32 C31 H31A 120.2 . . ?
C27 C32 C31 121.8(3) . . ?
C27 C32 H32A 119.1 . . ?
C31 C32 H32A 119.1 . . ?
O33 N34 O35 124.3(4) . . ?
O33 N34 C21 117.9(4) . . ?
O35 N34 C21 117.9(4) . . ?
O38 N37 O36 124.0(3) . . ?
O38 N37 C19 117.9(3) . . ?
O36 N37 C19 118.1(3) . . ?

loop_
_geom_bond_atom_site_label_1
_geom_bond_atom_site_label_2
_geom_bond_distance
_geom_bond_site_symmetry_2
_geom_bond_publ_flag
O1 C2 1.218(4) . ?
C2 C3 1.504(5) . ?
C2 C7 1.511(5) . ?
C3 C4 1.530(5) . ?
C3 H3A 0.9900 . ?
C3 H3B 0.9900 . ?
C4 C5 1.511(4) . ?
C4 C23 1.522(5) . ?
C4 H4A 1.0000 . ?
C5 C6 1.533(4) . ?
C5 H5A 0.9900 . ?
C5 H5B 0.9900 . ?
C6 C7 1.554(4) . ?
C6 Si24 1.911(3) . ?
C6 H6A 1.0000 . ?
C7 C8 1.525(4) . ?
C7 H7A 1.0000 . ?
C8 C13 1.524(4) . ?
C8 C9 1.529(4) . ?
C8 H8A 1.0000 . ?
C9 C10 1.505(4) . ?
C9 H9A 0.9900 . ?
C9 H9B 0.9900 . ?
C10 C11 1.522(4) . ?
C10 H10A 0.9900 . ?
C10 H10B 0.9900 . ?
C11 C12 1.514(4) . ?
C11 H11A 0.9900 . ?
C11 H11B 0.9900 . ?
C12 O14 1.459(4) . ?
C12 C13 1.501(4) . ?
C12 H12A 1.0000 . ?
C13 H13A 0.9900 . ?
C13 H13B 0.9900 . ?
O14 C15 1.327(4) . ?
C15 O16 1.203(4) . ?
C15 C17 1.491(5) . ?
C17 C18 1.371(4) . ?
C17 C22 1.384(4) . ?
C18 C19 1.373(4) . ?
C18 H18A 0.9500 . ?
C19 C20 1.383(4) . ?
C19 N37 1.453(4) . ?
C20 C21 1.360(4) . ?
C20 H20A 0.9500 . ?
C21 C22 1.384(4) . ?
C21 N34 1.477(4) . ?
C22 H22A 0.9500 . ?
C23 H23A 0.9800 . ?
C23 H23B 0.9800 . ?
C23 H23C 0.9800 . ?
Si24 C27 1.860(3) . ?
Si24 C25 1.860(4) . ?
Si24 C26 1.866(3) . ?
C25 H25A 0.9800 . ?
C25 H25B 0.9800 . ?
C25 H25C 0.9800 . ?
C26 H26A 0.9800 . ?
C26 H26B 0.9800 . ?
C26 H26C 0.9800 . ?
C27 C32 1.375(4) . ?
C27 C28 1.394(4) . ?
C28 C29 1.373(5) . ?
C28 H28A 0.9500 . ?
C29 C30 1.369(5) . ?
C29 H29A 0.9500 . ?
C30 C31 1.368(5) . ?
C30 H30A 0.9500 . ?
C31 C32 1.391(5) . ?
C31 H31A 0.9500 . ?
C32 H32A 0.9500 . ?
O33 N34 1.203(4) . ?
N34 O35 1.224(4) . ?
O36 N37 1.223(3) . ?
N37 O38 1.218(3) . ?

loop_
_geom_torsion_atom_site_label_1
_geom_torsion_atom_site_label_2
_geom_torsion_atom_site_label_3
_geom_torsion_atom_site_label_4
_geom_torsion
_geom_torsion_site_symmetry_1
_geom_torsion_site_symmetry_2
_geom_torsion_site_symmetry_3
_geom_torsion_site_symmetry_4
_geom_torsion_publ_flag
O1 C2 C3 C4 122.4(3) . . . . ?
C7 C2 C3 C4 -55.1(4) . . . . ?
C2 C3 C4 C5 45.9(4) . . . . ?
C2 C3 C4 C23 169.7(3) . . . . ?
C23 C4 C5 C6 -174.1(3) . . . . ?
C3 C4 C5 C6 -49.8(4) . . . . ?
C4 C5 C6 C7 58.7(3) . . . . ?
C4 C5 C6 Si24 -76.4(3) . . . . ?
O1 C2 C7 C8 16.3(4) . . . . ?
C3 C2 C7 C8 -166.3(3) . . . . ?
O1 C2 C7 C6 -115.1(3) . . . . ?
C3 C2 C7 C6 62.4(3) . . . . ?
C5 C6 C7 C2 -61.7(3) . . . . ?
Si24 C6 C7 C2 70.1(3) . . . . ?
C5 C6 C7 C8 169.1(2) . . . . ?
Si24 C6 C7 C8 -59.0(3) . . . . ?
C2 C7 C8 C13 -177.9(3) . . . . ?
C6 C7 C8 C13 -52.7(3) . . . . ?
C2 C7 C8 C9 61.1(3) . . . . ?
C6 C7 C8 C9 -173.7(2) . . . . ?
C13 C8 C9 C10 57.3(3) . . . . ?
C7 C8 C9 C10 179.9(3) . . . . ?
C8 C9 C10 C11 -59.0(4) . . . . ?
C9 C10 C11 C12 55.3(4) . . . . ?
C10 C11 C12 O14 -171.1(3) . . . . ?
C10 C11 C12 C13 -54.3(3) . . . . ?
O14 C12 C13 C8 175.6(2) . . . . ?
C11 C12 C13 C8 55.6(3) . . . . ?
C7 C8 C13 C12 -178.0(3) . . . . ?
C9 C8 C13 C12 -54.8(3) . . . . ?
C13 C12 O14 C15 162.2(3) . . . . ?
C11 C12 O14 C15 -75.8(3) . . . . ?
C12 O14 C15 O16 0.7(5) . . . . ?
C12 O14 C15 C17 -179.1(2) . . . . ?
O16 C15 C17 C18 6.4(5) . . . . ?
O14 C15 C17 C18 -173.9(3) . . . . ?
O16 C15 C17 C22 -172.2(3) . . . . ?
O14 C15 C17 C22 7.5(4) . . . . ?
C22 C17 C18 C19 -1.0(4) . . . . ?
C15 C17 C18 C19 -179.7(3) . . . . ?
C17 C18 C19 C20 1.0(5) . . . . ?
C17 C18 C19 N37 178.8(3) . . . . ?
C18 C19 C20 C21 0.2(5) . . . . ?
N37 C19 C20 C21 -177.6(3) . . . . ?
C19 C20 C21 C22 -1.4(5) . . . . ?
C19 C20 C21 N34 177.0(3) . . . . ?
C18 C17 C22 C21 -0.2(4) . . . . ?
C15 C17 C22 C21 178.4(3) . . . . ?
C20 C21 C22 C17 1.4(5) . . . . ?
N34 C21 C22 C17 -176.9(3) . . . . ?
C5 C6 Si24 C27 -167.2(2) . . . . ?
C7 C6 Si24 C27 63.2(3) . . . . ?
C5 C6 Si24 C25 70.9(3) . . . . ?
C7 C6 Si24 C25 -58.7(3) . . . . ?
C5 C6 Si24 C26 -49.7(3) . . . . ?
C7 C6 Si24 C26 -179.3(3) . . . . ?
C25 Si24 C27 C32 -156.7(3) . . . . ?
C26 Si24 C27 C32 -39.6(3) . . . . ?
C6 Si24 C27 C32 76.5(3) . . . . ?
C25 Si24 C27 C28 23.7(3) . . . . ?
C26 Si24 C27 C28 140.9(3) . . . . ?
C6 Si24 C27 C28 -103.1(3) . . . . ?
C32 C27 C28 C29 0.4(5) . . . . ?
Si24 C27 C28 C29 -180.0(2) . . . . ?
C27 C28 C29 C30 -0.4(5) . . . . ?
C28 C29 C30 C31 -0.1(5) . . . . ?
C29 C30 C31 C32 0.7(5) . . . . ?
C28 C27 C32 C31 0.1(5) . . . . ?
Si24 C27 C32 C31 -179.4(3) . . . . ?
C30 C31 C32 C27 -0.7(5) . . . . ?
C20 C21 N34 O33 175.0(3) . . . . ?
C22 C21 N34 O33 -6.5(5) . . . . ?
C20 C21 N34 O35 -4.2(5) . . . . ?
C22 C21 N34 O35 174.3(3) . . . . ?
C18 C19 N37 O38 163.3(3) . . . . ?
C20 C19 N37 O38 -18.8(5) . . . . ?
C18 C19 N37 O36 -16.1(5) . . . . ?
C20 C19 N37 O36 161.7(3) . . . . ?

loop_
_cod_related_entry_id
_cod_related_entry_database
_cod_related_entry_code
1 ChemSpider 9470615
